data_7129614
loop_
_publ_author_name
'Hayakawa, Masahiro'
'Horike, Satoshi'
'Hijikata, Yuh'
'Yasui, Kosuke'
'Yamaguchi, Shigehiro'
'Fukazawa, Aiko'

_publ_section_title
;
 Late-Stage Modification of \p-Electron Systems Based on Asymmetric
 Oxidation of a Medium-Sized Sulfur-Containing Ring
;
_journal_name_full 'Chemical Communications'
_journal_paper_doi 10.1039/D1CC06996A
_journal_year 2022
_chemical_formula_sum 'C62 H96 O4 S2'
_chemical_formula_weight 969.50
_space_group_crystal_system monoclinic
_space_group_IT_number 4
_space_group_name_Hall 'P 2yb'
_space_group_name_H-M_alt 'P 1 21 1'
_atom_sites_solution_hydrogens geom
_audit_creation_method SHELXL-2018/3
_audit_update_record
;
2021-12-12 deposited with the CCDC.	2022-01-25 downloaded from the CCDC.
;
_cell_angle_alpha 90
_cell_angle_beta 96.371(4)
_cell_angle_gamma 90
_cell_formula_units_Z 2
_cell_length_a 8.3391(4)
_cell_length_b 10.2673(4)
_cell_length_c 34.7678(15)
_cell_measurement_reflns_used 7758
_cell_measurement_temperature 323(2)
_cell_measurement_theta_max 27.6280
_cell_measurement_theta_min 2.2470
_cell_volume 2958.4(2)
_computing_cell_refinement 'CrysAlisPro 1.171.40.53 (Rigaku OD, 2019)'
_computing_data_reduction 'CrysAlisPro 1.171.40.53 (Rigaku OD, 2019)'
_computing_structure_refinement 'SHELXL-2018/3 (Sheldrick, 2018)'
_computing_structure_solution 'SHELXT 2018/2 (Sheldrick, 2018)'
_diffrn_ambient_temperature 323(2)
_diffrn_measured_fraction_theta_full 0.968
_diffrn_measured_fraction_theta_max 0.964
_diffrn_measurement_device_type 'XtaLAB AFC10 (RCD3): fixed-chi single'
_diffrn_measurement_method '\w scans'
_diffrn_radiation_type MoK\a
_diffrn_radiation_wavelength 0.71073
_diffrn_reflns_av_R_equivalents 0.0254
_diffrn_reflns_av_unetI/netI 0.0398
_diffrn_reflns_Laue_measured_fraction_full 0.968
_diffrn_reflns_Laue_measured_fraction_max 0.964
_diffrn_reflns_limit_h_max 10
_diffrn_reflns_limit_h_min -9
_diffrn_reflns_limit_k_max 13
_diffrn_reflns_limit_k_min -13
_diffrn_reflns_limit_l_max 29
_diffrn_reflns_limit_l_min -44
_diffrn_reflns_number 16539
_diffrn_reflns_point_group_measured_fraction_full 0.781
_diffrn_reflns_point_group_measured_fraction_max 0.761
_diffrn_reflns_theta_full 25.242
_diffrn_reflns_theta_max 27.099
_diffrn_reflns_theta_min 2.069
_diffrn_source 'Rotating-anode X-ray tube'
_exptl_absorpt_coefficient_mu 0.133
_exptl_absorpt_correction_T_max 1.00000
_exptl_absorpt_correction_T_min 0.31152
_exptl_absorpt_correction_type multi-scan
_exptl_absorpt_process_details
;
CrysAlisPro 1.171.40.53 (Rigaku Oxford Diffraction, 2019)
Empirical absorption correction using spherical harmonics,
 implemented in SCALE3 ABSPACK scaling algorithm.
;
_exptl_crystal_colour colorless
_exptl_crystal_density_diffrn 1.088
_exptl_crystal_description platelet
_exptl_crystal_F_000 1064
_exptl_crystal_size_max 0.19
_exptl_crystal_size_mid 0.16
_exptl_crystal_size_min 0.02
_refine_diff_density_max 0.311
_refine_diff_density_min -0.187
_refine_diff_density_rms 0.044
_refine_ls_abs_structure_details
;
 Classical Flack method preferred over Parsons because s.u. lower.
;
_refine_ls_abs_structure_Flack 0.06(8)
_refine_ls_extinction_method none
_refine_ls_goodness_of_fit_ref 1.010
_refine_ls_hydrogen_treatment constr
_refine_ls_matrix_type full
_refine_ls_number_parameters 616
_refine_ls_number_reflns 9923
_refine_ls_number_restraints 1
_refine_ls_restrained_S_all 1.010
_refine_ls_R_factor_all 0.0683
_refine_ls_R_factor_gt 0.0526
_refine_ls_shift/su_max 0.000
_refine_ls_shift/su_mean 0.000
_refine_ls_structure_factor_coef Fsqd
_refine_ls_weighting_details 'w=1/[\s^2^(Fo^2^)+(0.1064P)^2^] where P=(Fo^2^+2Fc^2^)/3'
_refine_ls_weighting_scheme calc
_refine_ls_wR_factor_gt 0.1426
_refine_ls_wR_factor_ref 0.1531
_reflns_Friedel_coverage 0.493
_reflns_Friedel_fraction_full 0.570
_reflns_Friedel_fraction_max 0.533
_reflns_number_gt 7677
_reflns_number_total 9923
_reflns_threshold_expression 'I > 2\s(I)'
_cod_data_source_file d1cc06996a2.cif
_cod_data_source_block S-13_323K
_cod_original_sg_symbol_H-M 'P 21'
_cod_database_code 7129614
_shelx_shelxl_version_number 2018/3
_shelx_space_group_comment
;
The symmetry employed for this shelxl refinement is uniquely defined
by the following loop, which should always be used as a source of
symmetry information in preference to the above space-group names.
They are only intended as comments.
;

loop_
_space_group_symop_operation_xyz
'x, y, z'
'-x, y+1/2, -z'

loop_
_atom_site_label
_atom_site_type_symbol
_atom_site_fract_x
_atom_site_fract_y
_atom_site_fract_z
_atom_site_U_iso_or_equiv
_atom_site_adp_type
_atom_site_occupancy
_atom_site_site_symmetry_order
_atom_site_calc_flag
_atom_site_refinement_flags_posn
_atom_site_refinement_flags_adp
_atom_site_refinement_flags_occupancy
_atom_site_disorder_assembly
_atom_site_disorder_group
S001 S 1.36141(9) -0.08568(8) 0.02716(2) 0.0539(2) Uani 1 1 d . . . . .
S002 S 1.53151(10) -0.25051(8) -0.02659(2) 0.0595(2) Uani 1 1 d . . . . .
O003 O 1.3646(3) -0.2717(3) -0.04467(8) 0.0866(9) Uani 1 1 d . . . . .
C004 C 1.2102(4) 0.2197(3) 0.14260(9) 0.0555(8) Uani 1 1 d . . . . .
C005 C 0.9658(4) 0.3305(4) 0.15706(9) 0.0591(8) Uani 1 1 d . . . . .
O006 O 0.6431(5) 0.6895(4) 0.24527(10) 0.1038(11) Uani 1 1 d . . . . .
C007 C 1.4489(3) -0.0472(3) 0.07323(9) 0.0499(7) Uani 1 1 d . . . . .
C008 C 0.8794(4) 0.4210(4) 0.18088(10) 0.0646(8) Uani 1 1 d . . . . .
C20 C 1.1288(4) 0.3060(4) 0.16499(10) 0.0629(9) Uani 1 1 d . . . . .
H1 H 1.186501 0.348066 0.185817 0.076 Uiso 1 1 calc R U . . .
C21 C 1.5916(4) -0.1125(4) 0.08089(9) 0.0582(8) Uani 1 1 d . . . . .
H2 H 1.657187 -0.103249 0.104166 0.070 Uiso 1 1 calc R U . . .
C00B C 1.1234(4) 0.1535(3) 0.11102(9) 0.0523(7) Uani 1 1 d . . . . .
C00C C 1.6323(3) -0.1945(3) 0.05111(9) 0.0540(7) Uani 1 1 d . . . . .
C00D C 1.5195(4) -0.1869(3) 0.01963(10) 0.0528(7) Uani 1 1 d . . . . .
O00E O 0.5223(5) 0.6346(5) 0.17258(11) 0.1227(15) Uani 1 1 d . . . . .
C00F C 1.3668(4) 0.0416(3) 0.09675(9) 0.0512(7) Uani 1 1 d . . . . .
C00G C 1.3789(4) 0.1936(4) 0.14998(10) 0.0630(9) Uani 1 1 d . . . . .
H3 H 1.439434 0.236926 0.170114 0.076 Uiso 1 1 calc R U . . .
C00H C 1.2039(4) 0.0679(3) 0.08898(9) 0.0530(7) Uani 1 1 d . . . . .
H4 H 1.145837 0.026429 0.068098 0.064 Uiso 1 1 calc R U . . .
C00I C 1.4525(4) 0.1078(4) 0.12853(10) 0.0620(9) Uani 1 1 d . . . . .
H5 H 1.562006 0.091437 0.134661 0.074 Uiso 1 1 calc R U . . .
O10 O 0.8995(4) 0.5623(4) 0.27824(9) 0.1098(13) Uani 1 1 d . . . . .
C00K C 0.8821(4) 0.2634(4) 0.12479(10) 0.0605(8) Uani 1 1 d . . . . .
H6 H 0.772094 0.277980 0.118710 0.073 Uiso 1 1 calc R U . . .
C00L C 0.9340(5) 0.4462(4) 0.21840(11) 0.0738(10) Uani 1 1 d . . . . .
H7 H 1.027361 0.405306 0.229513 0.089 Uiso 1 1 calc R U . . .
C00M C 1.7851(4) -0.2747(4) 0.05315(11) 0.0679(9) Uani 1 1 d . . . . .
H8 H 1.762067 -0.354248 0.038535 0.082 Uiso 1 1 calc R U . . .
H9 H 1.815861 -0.299078 0.079910 0.082 Uiso 1 1 calc R U . . .
C00N C 1.9278(4) -0.2073(5) 0.03791(13) 0.0773(11) Uani 1 1 d . . . . .
H10 H 2.026118 -0.246571 0.050228 0.093 Uiso 1 1 calc R U . . .
H11 H 1.927923 -0.116732 0.045901 0.093 Uiso 1 1 calc R U . . .
C00O C 0.9567(4) 0.1805(4) 0.10310(10) 0.0607(8) Uani 1 1 d . . . . .
H96 H 0.897635 0.139622 0.082267 0.073 Uiso 1 1 calc R U . . .
C00P C 0.6577(5) 0.5672(5) 0.18658(13) 0.0861(13) Uani 1 1 d . . . . .
C00Q C 0.7377(5) 0.4834(4) 0.16424(11) 0.0763(11) Uani 1 1 d . . . . .
H12 H 0.698667 0.468160 0.138527 0.092 Uiso 1 1 calc R U . . .
C00R C 0.7138(6) 0.5933(5) 0.22428(13) 0.0889(14) Uani 1 1 d . . . . .
C00S C 1.7345(5) -0.0256(4) -0.02712(14) 0.0814(11) Uani 1 1 d . . . . .
H13 H 1.735232 0.060982 -0.038254 0.098 Uiso 1 1 calc R U . . .
H14 H 1.713306 -0.015847 -0.000394 0.098 Uiso 1 1 calc R U . . .
C00T C 1.9330(4) -0.2114(4) -0.00609(13) 0.0784(11) Uani 1 1 d . . . . .
H15 H 2.038548 -0.242531 -0.011068 0.094 Uiso 1 1 calc R U . . .
H16 H 1.854174 -0.274565 -0.016955 0.094 Uiso 1 1 calc R U . . .
C00U C 0.8536(5) 0.5315(5) 0.24052(12) 0.0846(12) Uani 1 1 d . . . . .
C00V C 1.9008(5) -0.0834(5) -0.02738(15) 0.0925(13) Uani 1 1 d . . . . .
H17 H 1.978898 -0.020115 -0.016232 0.111 Uiso 1 1 calc R U . . .
H18 H 1.920274 -0.096249 -0.054109 0.111 Uiso 1 1 calc R U . . .
C00W C 0.4483(6) 0.6118(6) 0.13701(13) 0.0904(13) Uani 1 1 d . . . . .
H19 H 0.418666 0.520593 0.134435 0.108 Uiso 1 1 calc R U . . .
H20 H 0.520499 0.632011 0.117802 0.108 Uiso 1 1 calc R U . . .
C00X C 1.1922(6) 0.4837(6) 0.36369(14) 0.0987(15) Uani 1 1 d . . . . .
H21 H 1.291241 0.497229 0.351998 0.118 Uiso 1 1 calc R U . . .
H22 H 1.172560 0.390704 0.364417 0.118 Uiso 1 1 calc R U . . .
C00Y C 1.5080(7) 0.4693(7) 0.49719(16) 0.1086(17) Uani 1 1 d . . . . .
H23 H 1.484576 0.377242 0.499459 0.130 Uiso 1 1 calc R U . . .
H24 H 1.607278 0.476760 0.485229 0.130 Uiso 1 1 calc R U . . .
C00Z C 0.2996(7) 0.6955(7) 0.13064(17) 0.1114(19) Uani 1 1 d . . . . .
H25 H 0.333001 0.785886 0.133324 0.134 Uiso 1 1 calc R U . . .
H26 H 0.252164 0.683438 0.104124 0.134 Uiso 1 1 calc R U . . .
C010 C 1.3499(7) 0.4731(6) 0.43047(14) 0.1010(16) Uani 1 1 d . . . . .
H27 H 1.449092 0.482533 0.418577 0.121 Uiso 1 1 calc R U . . .
H28 H 1.327940 0.380713 0.432473 0.121 Uiso 1 1 calc R U . . .
C011 C 1.5952(5) -0.1012(4) -0.04851(11) 0.0754(10) Uani 1 1 d . . . . .
H29 H 1.624608 -0.122691 -0.073978 0.091 Uiso 1 1 calc R U . . .
H30 H 1.502724 -0.043475 -0.052230 0.091 Uiso 1 1 calc R U . . .
C012 C 1.3737(6) 0.5311(7) 0.47078(14) 0.1005(15) Uani 1 1 d . . . . .
H31 H 1.396177 0.623390 0.468677 0.121 Uiso 1 1 calc R U . . .
H32 H 1.273869 0.522502 0.482463 0.121 Uiso 1 1 calc R U . . .
C013 C 1.0543(6) 0.5482(6) 0.33878(13) 0.1011(16) Uani 1 1 d . . . . .
H33 H 0.954801 0.533597 0.350176 0.121 Uiso 1 1 calc R U . . .
H34 H 1.073020 0.641435 0.338263 0.121 Uiso 1 1 calc R U . . .
C014 C 1.0361(6) 0.4968(6) 0.29805(13) 0.0939(15) Uani 1 1 d . . . . .
H35 H 1.132326 0.514789 0.285644 0.113 Uiso 1 1 calc R U . . .
H36 H 1.018390 0.403408 0.297956 0.113 Uiso 1 1 calc R U . . .
C015 C 1.6703(7) 0.4651(7) 0.56305(17) 0.1145(18) Uani 1 1 d . . . . .
H37 H 1.646095 0.373448 0.565871 0.137 Uiso 1 1 calc R U . . .
H38 H 1.768267 0.470973 0.550484 0.137 Uiso 1 1 calc R U . . .
C016 C 1.7019(8) 0.5242(8) 0.60259(16) 0.124(2) Uani 1 1 d . . . . .
H39 H 1.604104 0.520778 0.615297 0.149 Uiso 1 1 calc R U . . .
H40 H 1.731723 0.614919 0.600254 0.149 Uiso 1 1 calc R U . . .
C017 C 1.2139(6) 0.5358(6) 0.40468(13) 0.0973(14) Uani 1 1 d . . . . .
H41 H 1.233552 0.628775 0.403780 0.117 Uiso 1 1 calc R U . . .
H42 H 1.114155 0.522948 0.416124 0.117 Uiso 1 1 calc R U . . .
C018 C 1.5350(7) 0.5265(7) 0.53707(14) 0.1034(15) Uani 1 1 d . . . . .
H43 H 1.436178 0.518160 0.549183 0.124 Uiso 1 1 calc R U . . .
H44 H 1.557407 0.618762 0.534832 0.124 Uiso 1 1 calc R U . . .
C019 C 0.5182(7) 0.6414(8) 0.2639(2) 0.123(2) Uani 1 1 d . . . . .
H45 H 0.556684 0.570619 0.281000 0.147 Uiso 1 1 calc R U . . .
H46 H 0.433549 0.608009 0.245129 0.147 Uiso 1 1 calc R U . . .
C01A C 0.8784(10) 0.7829(8) 0.4527(2) 0.136(2) Uani 1 1 d . . . . .
H47 H 0.978463 0.794420 0.441271 0.164 Uiso 1 1 calc R U . . .
H48 H 0.838671 0.869397 0.457592 0.164 Uiso 1 1 calc R U . . .
C01B C 1.2066(14) 0.7876(11) 0.5837(3) 0.173(4) Uani 1 1 d . . . . .
H49 H 1.303126 0.797290 0.570801 0.208 Uiso 1 1 calc R U . . .
H50 H 1.168537 0.875107 0.588089 0.208 Uiso 1 1 calc R U . . .
C01C C 1.0396(10) 0.7832(8) 0.5189(2) 0.140(2) Uani 1 1 d . . . . .
H51 H 1.137865 0.793749 0.506680 0.168 Uiso 1 1 calc R U . . .
H52 H 1.000652 0.870202 0.523515 0.168 Uiso 1 1 calc R U . . .
C01D C 0.7620(8) 0.7242(8) 0.4226(2) 0.126(2) Uani 1 1 d . . . . .
H53 H 0.801381 0.637790 0.417416 0.151 Uiso 1 1 calc R U . . .
H54 H 0.661430 0.712833 0.433759 0.151 Uiso 1 1 calc R U . . .
C01E C 1.0850(10) 0.7285(9) 0.5552(3) 0.152(3) Uani 1 1 d . . . . .
H55 H 1.121896 0.640775 0.550657 0.183 Uiso 1 1 calc R U . . .
H56 H 0.987248 0.719771 0.567719 0.183 Uiso 1 1 calc R U . . .
C01F C 0.9193(8) 0.7229(8) 0.4896(3) 0.135(2) Uani 1 1 d . . . . .
H57 H 0.957276 0.635685 0.484788 0.162 Uiso 1 1 calc R U . . .
H58 H 0.820016 0.713312 0.501398 0.162 Uiso 1 1 calc R U . . .
C01G C 0.7237(10) 0.7869(8) 0.3859(2) 0.135(2) Uani 1 1 d . . . . .
H59 H 0.824889 0.800010 0.375175 0.162 Uiso 1 1 calc R U . . .
H60 H 0.682771 0.872699 0.391231 0.162 Uiso 1 1 calc R U . . .
C01H C 0.0473(9) 0.7708(10) 0.1550(3) 0.151(3) Uani 1 1 d . . . . .
H61 H 0.046110 0.827710 0.132691 0.181 Uiso 1 1 calc R U . . .
H62 H -0.054152 0.723679 0.152685 0.181 Uiso 1 1 calc R U . . .
C01I C 0.0576(13) 0.8483(13) 0.1889(3) 0.188(4) Uani 1 1 d . . . . .
H63 H 0.150985 0.904811 0.189354 0.226 Uiso 1 1 calc R U . . .
H64 H 0.073537 0.791858 0.211349 0.226 Uiso 1 1 calc R U . . .
C01J C 0.4527(8) 0.7496(8) 0.2871(2) 0.130(2) Uani 1 1 d . . . . .
H65 H 0.415898 0.819589 0.269543 0.156 Uiso 1 1 calc R U . . .
H66 H 0.359629 0.717023 0.298521 0.156 Uiso 1 1 calc R U . . .
C01K C -0.3842(17) 1.2316(18) 0.2643(4) 0.219(6) Uani 1 1 d . . . . .
H67 H -0.359020 1.299381 0.283440 0.262 Uiso 1 1 calc R U . . .
H68 H -0.395707 1.274101 0.239206 0.262 Uiso 1 1 calc R U . . .
C01L C 0.6105(8) 0.7302(8) 0.3550(2) 0.123(2) Uani 1 1 d . . . . .
H69 H 0.510156 0.712833 0.365720 0.148 Uiso 1 1 calc R U . . .
H70 H 0.653901 0.646673 0.348177 0.148 Uiso 1 1 calc R U . . .
C01M C 1.8383(10) 0.4513(11) 0.6274(2) 0.172(4) Uani 1 1 d . . . . .
H71 H 1.808331 0.360325 0.629018 0.206 Uiso 1 1 calc R U . . .
H72 H 1.935374 0.455445 0.614464 0.206 Uiso 1 1 calc R U . . .
C01N C -0.5297(18) 1.1847(15) 0.2698(5) 0.238(7) Uani 1 1 d . . . . .
H73 H -0.517017 1.130340 0.292768 0.286 Uiso 1 1 calc R U . . .
H74 H -0.565535 1.128652 0.248084 0.286 Uiso 1 1 calc R U . . .
C01O C -0.2506(18) 1.0818(12) 0.2299(4) 0.196(5) Uani 1 1 d . . . . .
H75 H -0.261261 1.144583 0.208943 0.235 Uiso 1 1 calc R U . . .
H76 H -0.345522 1.026521 0.227103 0.235 Uiso 1 1 calc R U . . .
C01P C 0.1826(10) 0.6749(12) 0.1542(4) 0.207(6) Uani 1 1 d . . . . .
H77 H 0.235313 0.667577 0.180427 0.249 Uiso 1 1 calc R U . . .
H78 H 0.134503 0.590801 0.147449 0.249 Uiso 1 1 calc R U . . .
C01Q C 0.5707(10) 0.8044(9) 0.3187(2) 0.147(3) Uani 1 1 d . . . . .
H79 H 0.671018 0.819933 0.307722 0.177 Uiso 1 1 calc R U . . .
H80 H 0.530105 0.888686 0.325634 0.177 Uiso 1 1 calc R U . . .
C01R C -0.0941(14) 0.9324(11) 0.1915(3) 0.171(4) Uani 1 1 d . . . . .
H81 H -0.100538 0.996145 0.170830 0.206 Uiso 1 1 calc R U . . .
H82 H -0.188053 0.876565 0.186879 0.206 Uiso 1 1 calc R U . . .
C22 C 1.2577(16) 0.7369(15) 0.6203(4) 0.220(5) Uani 1 1 d . . . . .
H83 H 1.168159 0.696408 0.630755 0.330 Uiso 1 1 calc R U . . .
H84 H 1.299311 0.805984 0.637186 0.330 Uiso 1 1 calc R U . . .
H85 H 1.340811 0.673417 0.618225 0.330 Uiso 1 1 calc R U . . .
C01T C -0.104(2) 0.9998(17) 0.2269(4) 0.231(6) Uani 1 1 d . . . . .
H86 H -0.009508 1.055549 0.231565 0.278 Uiso 1 1 calc R U . . .
H87 H -0.096757 0.935935 0.247631 0.278 Uiso 1 1 calc R U . . .
C23 C -0.6508(14) 1.2733(13) 0.2740(4) 0.227(6) Uani 1 1 d . . . . .
H88 H -0.607417 1.345571 0.289281 0.341 Uiso 1 1 calc R U . . .
H89 H -0.734048 1.232171 0.286619 0.341 Uiso 1 1 calc R U . . .
H90 H -0.695109 1.303859 0.248941 0.341 Uiso 1 1 calc R U . . .
C01V C 1.8746(13) 0.5025(14) 0.6667(3) 0.213(5) Uani 1 1 d . . . . .
H91 H 1.926874 0.585548 0.665693 0.320 Uiso 1 1 calc R U . . .
H92 H 1.944667 0.443074 0.681815 0.320 Uiso 1 1 calc R U . . .
H93 H 1.776204 0.512435 0.678326 0.320 Uiso 1 1 calc R U . . .
C01W C -0.243(3) 1.1483(16) 0.2655(4) 0.261(8) Uani 1 1 d . . . . .
H94 H -0.145380 1.200285 0.269373 0.314 Uiso 1 1 calc R U . . .
H95 H -0.241967 1.086620 0.286635 0.314 Uiso 1 1 calc R U . . .

loop_
_atom_site_aniso_label
_atom_site_aniso_U_11
_atom_site_aniso_U_22
_atom_site_aniso_U_33
_atom_site_aniso_U_23
_atom_site_aniso_U_13
_atom_site_aniso_U_12
S001 0.0479(3) 0.0582(4) 0.0537(4) -0.0052(4) -0.0034(3) 0.0065(4)
S002 0.0582(4) 0.0593(5) 0.0586(4) -0.0136(4) -0.0041(3) 0.0023(4)
O003 0.0654(15) 0.104(2) 0.0848(18) -0.0250(17) -0.0153(14) -0.0016(15)
C004 0.0511(16) 0.0659(19) 0.0483(15) -0.0036(15) -0.0004(13) 0.0044(15)
C005 0.0599(18) 0.070(2) 0.0487(16) -0.0008(15) 0.0100(14) 0.0065(16)
O006 0.105(2) 0.118(3) 0.088(2) -0.024(2) 0.009(2) 0.028(2)
C007 0.0491(15) 0.0531(17) 0.0473(15) 0.0015(13) 0.0038(12) -0.0014(13)
C008 0.0657(18) 0.072(2) 0.0560(17) -0.0042(18) 0.0053(14) 0.0082(19)
C20 0.0619(18) 0.073(2) 0.0522(17) -0.0106(16) -0.0036(15) -0.0023(17)
C21 0.0525(16) 0.072(2) 0.0481(15) 0.0032(15) -0.0031(13) 0.0013(15)
C00B 0.0502(15) 0.0547(16) 0.0515(16) 0.0027(14) 0.0038(14) -0.0009(14)
C00C 0.0472(15) 0.0575(17) 0.0558(17) 0.0043(15) -0.0013(13) 0.0039(14)
C00D 0.0460(15) 0.0532(16) 0.0589(17) -0.0003(14) 0.0049(13) -0.0039(14)
O00E 0.112(2) 0.162(4) 0.086(2) -0.036(2) -0.021(2) 0.074(3)
C00F 0.0483(15) 0.0572(17) 0.0479(15) 0.0048(14) 0.0050(13) 0.0011(14)
C00G 0.0526(17) 0.081(2) 0.0529(17) -0.0149(17) -0.0054(15) 0.0021(16)
C00H 0.0494(15) 0.0600(18) 0.0488(15) -0.0051(14) 0.0019(14) -0.0047(14)
C00I 0.0464(15) 0.079(2) 0.0584(18) -0.0087(17) -0.0024(14) 0.0046(16)
O10 0.104(2) 0.153(3) 0.0681(16) -0.037(2) -0.0126(17) 0.048(2)
C00K 0.0472(15) 0.075(2) 0.0581(17) 0.0006(17) 0.0001(14) 0.0032(16)
C00L 0.0652(19) 0.090(3) 0.065(2) -0.011(2) 0.0007(17) 0.0128(19)
C00M 0.0593(18) 0.074(2) 0.068(2) -0.0054(18) -0.0026(16) 0.0155(18)
C00N 0.0472(16) 0.093(3) 0.089(3) -0.025(2) -0.0031(17) 0.0056(18)
C00O 0.0521(16) 0.071(2) 0.0562(18) -0.0116(16) -0.0051(15) -0.0004(16)
C00P 0.078(2) 0.109(3) 0.069(2) -0.017(2) -0.001(2) 0.032(2)
C00Q 0.078(2) 0.091(3) 0.0582(19) -0.012(2) 0.0028(18) 0.019(2)
C00R 0.084(3) 0.115(4) 0.067(2) -0.025(2) 0.008(2) 0.033(3)
C00S 0.098(3) 0.0543(19) 0.097(3) 0.007(2) 0.032(2) -0.005(2)
C00T 0.0544(18) 0.086(3) 0.097(3) -0.022(2) 0.0160(19) -0.0047(19)
C00U 0.084(3) 0.107(3) 0.062(2) -0.020(2) 0.001(2) 0.020(2)
C00V 0.088(3) 0.090(3) 0.105(3) -0.010(3) 0.033(2) -0.023(3)
C00W 0.089(3) 0.114(4) 0.067(2) 0.000(2) 0.005(2) 0.028(3)
C00X 0.093(3) 0.127(4) 0.072(3) -0.014(3) -0.008(2) 0.010(3)
C00Y 0.106(3) 0.136(4) 0.079(3) -0.001(3) -0.012(3) 0.006(3)
C00Z 0.100(3) 0.139(5) 0.093(3) -0.002(3) 0.000(3) 0.050(3)
C010 0.101(3) 0.124(4) 0.073(3) -0.008(3) -0.011(2) 0.011(3)
C011 0.092(2) 0.079(3) 0.0569(18) 0.0065(19) 0.0126(17) 0.011(2)
C012 0.099(3) 0.125(4) 0.074(3) -0.003(3) -0.011(2) 0.005(3)
C013 0.100(3) 0.135(4) 0.066(2) -0.020(3) -0.002(2) 0.022(3)
C014 0.088(3) 0.121(4) 0.069(2) -0.023(3) -0.008(2) 0.019(3)
C015 0.116(4) 0.136(5) 0.085(3) 0.005(3) -0.019(3) 0.000(4)
C016 0.117(4) 0.168(6) 0.082(3) 0.000(4) -0.009(3) -0.012(4)
C017 0.097(3) 0.120(4) 0.073(3) -0.009(3) -0.004(2) 0.010(3)
C018 0.104(3) 0.125(4) 0.076(3) -0.004(3) -0.012(3) 0.001(3)
C019 0.094(4) 0.169(6) 0.104(4) -0.026(4) 0.010(3) -0.007(4)
C01A 0.151(6) 0.138(6) 0.126(5) -0.016(5) 0.039(5) 0.004(5)
C01B 0.206(9) 0.178(8) 0.128(6) -0.015(6) -0.009(6) -0.012(7)
C01C 0.160(6) 0.146(6) 0.115(5) -0.012(5) 0.024(5) 0.010(5)
C01D 0.109(4) 0.124(5) 0.142(6) -0.007(4) 0.004(4) 0.006(4)
C01E 0.129(5) 0.158(6) 0.168(7) 0.016(7) 0.007(5) 0.013(5)
C01F 0.116(4) 0.129(5) 0.157(7) 0.007(5) 0.003(5) 0.010(4)
C01G 0.145(5) 0.153(6) 0.112(5) -0.033(5) 0.039(4) -0.002(5)
C01H 0.117(4) 0.202(9) 0.140(6) 0.050(7) 0.044(4) 0.062(5)
C01I 0.192(9) 0.213(10) 0.155(8) 0.054(8) 0.000(7) 0.042(8)
C01J 0.121(4) 0.158(6) 0.117(4) -0.039(5) 0.034(4) 0.016(4)
C01K 0.185(10) 0.303(18) 0.176(10) 0.054(11) 0.056(8) 0.040(12)
C01L 0.108(4) 0.134(5) 0.127(5) -0.020(4) 0.014(4) 0.000(4)
C01M 0.150(6) 0.247(10) 0.106(5) 0.008(6) -0.037(5) 0.006(7)
C01N 0.206(11) 0.234(14) 0.292(19) 0.054(12) 0.104(12) 0.059(11)
C01O 0.244(13) 0.164(8) 0.177(10) 0.019(8) 0.010(10) 0.046(9)
C01P 0.130(5) 0.260(12) 0.247(11) 0.138(10) 0.089(7) 0.090(7)
C01Q 0.168(6) 0.170(7) 0.107(5) -0.045(5) 0.034(5) 0.014(6)
C01R 0.221(9) 0.172(8) 0.121(6) 0.035(6) 0.018(6) 0.055(8)
C22 0.221(10) 0.243(12) 0.188(11) 0.020(10) -0.016(9) 0.045(11)
C01T 0.272(15) 0.245(14) 0.173(11) 0.059(11) 0.005(11) 0.016(13)
C23 0.199(9) 0.232(12) 0.249(14) 0.001(11) 0.018(9) 0.100(10)
C01V 0.205(9) 0.295(15) 0.126(6) -0.006(8) -0.042(7) -0.017(11)
C01W 0.38(3) 0.217(13) 0.167(11) -0.008(10) -0.044(15) 0.007(16)

loop_
_atom_type_symbol
_atom_type_description
_atom_type_scat_dispersion_real
_atom_type_scat_dispersion_imag
_atom_type_scat_source
C C 0.0033 0.0016 'International Tables Vol C Tables 4.2.6.8 and 6.1.1.4'
H H 0.0000 0.0000 'International Tables Vol C Tables 4.2.6.8 and 6.1.1.4'
O O 0.0106 0.0060 'International Tables Vol C Tables 4.2.6.8 and 6.1.1.4'
S S 0.1246 0.1234 'International Tables Vol C Tables 4.2.6.8 and 6.1.1.4'

loop_
_geom_angle_atom_site_label_1
_geom_angle_atom_site_label_2
_geom_angle_atom_site_label_3
_geom_angle
_geom_angle_site_symmetry_1
_geom_angle_site_symmetry_3
_geom_angle_publ_flag
C00D S001 C007 91.57(15) . . ?
O003 S002 C00D 107.37(16) . . ?
O003 S002 C011 104.55(19) . . ?
C00D S002 C011 96.87(16) . . ?
C20 C004 C00B 119.7(3) . . ?
C20 C004 C00G 123.2(3) . . ?
C00B C004 C00G 117.2(3) . . ?
C20 C005 C00K 116.9(3) . . ?
C20 C005 C008 122.1(3) . . ?
C00K C005 C008 121.0(3) . . ?
C019 O006 C00R 112.2(5) . . ?
C21 C007 C00F 131.0(3) . . ?
C21 C007 S001 109.7(2) . . ?
C00F C007 S001 119.3(2) . . ?
C00L C008 C00Q 118.9(3) . . ?
C00L C008 C005 121.6(3) . . ?
C00Q C008 C005 119.5(3) . . ?
C005 C20 C004 122.1(3) . . ?
C007 C21 C00C 115.3(3) . . ?
C00H C00B C00O 122.9(3) . . ?
C00H C00B C004 119.6(3) . . ?
C00O C00B C004 117.5(3) . . ?
C00D C00C C21 110.8(3) . . ?
C00D C00C C00M 124.8(3) . . ?
C21 C00C C00M 124.3(3) . . ?
C00C C00D S001 112.6(3) . . ?
C00C C00D S002 127.7(3) . . ?
S001 C00D S002 119.25(17) . . ?
C00W O00E C00P 121.2(4) . . ?
C00H C00F C00I 117.2(3) . . ?
C00H C00F C007 121.9(3) . . ?
C00I C00F C007 120.9(3) . . ?
C00I C00G C004 121.6(3) . . ?
C00F C00H C00B 122.8(3) . . ?
C00G C00I C00F 121.6(3) . . ?
C00U O10 C014 118.5(3) . . ?
C00O C00K C005 122.1(3) . . ?
C008 C00L C00U 121.5(3) . . ?
C00C C00M C00N 115.0(3) . . ?
C00M C00N C00T 116.4(3) . . ?
C00K C00O C00B 121.7(3) . . ?
O00E C00P C00R 115.1(4) . . ?
O00E C00P C00Q 123.2(4) . . ?
C00R C00P C00Q 121.7(4) . . ?
C00P C00Q C008 119.2(3) . . ?
C00P C00R C00U 118.8(4) . . ?
C00P C00R O006 121.3(4) . . ?
C00U C00R O006 119.6(4) . . ?
C00V C00S C011 116.7(4) . . ?
C00V C00T C00N 116.1(4) . . ?
O10 C00U C00L 125.4(4) . . ?
O10 C00U C00R 114.7(4) . . ?
C00L C00U C00R 119.9(3) . . ?
C00S C00V C00T 116.8(4) . . ?
O00E C00W C00Z 108.9(4) . . ?
C013 C00X C017 112.8(4) . . ?
C018 C00Y C012 115.0(5) . . ?
C01P C00Z C00W 117.2(6) . . ?
C017 C010 C012 113.2(5) . . ?
C00S C011 S002 117.9(3) . . ?
C00Y C012 C010 114.2(5) . . ?
C014 C013 C00X 112.1(4) . . ?
O10 C014 C013 106.2(4) . . ?
C016 C015 C018 115.2(6) . . ?
C015 C016 C01M 111.1(7) . . ?
C010 C017 C00X 114.3(5) . . ?
C00Y C018 C015 114.6(5) . . ?
O006 C019 C01J 108.9(6) . . ?
C01F C01A C01D 122.3(7) . . ?
C22 C01B C01E 125.4(11) . . ?
C01E C01C C01F 123.3(8) . . ?
C01G C01D C01A 120.9(7) . . ?
C01C C01E C01B 122.8(9) . . ?
C01A C01F C01C 120.9(8) . . ?
C01D C01G C01L 122.4(7) . . ?
C01I C01H C01P 114.0(9) . . ?
C01H C01I C01R 112.9(8) . . ?
C01Q C01J C019 114.8(6) . . ?
C01N C01K C01W 121.9(17) . . ?
C01G C01L C01Q 119.0(7) . . ?
C01V C01M C016 114.3(9) . . ?
C01K C01N C23 117.6(15) . . ?
C01W C01O C01T 112.0(15) . . ?
C00Z C01P C01H 120.0(8) . . ?
C01L C01Q C01J 119.9(8) . . ?
C01T C01R C01I 116.7(11) . . ?
C01R C01T C01O 117.2(12) . . ?
C01O C01W C01K 107.6(14) . . ?

loop_
_geom_bond_atom_site_label_1
_geom_bond_atom_site_label_2
_geom_bond_distance
_geom_bond_site_symmetry_2
_geom_bond_publ_flag
S001 C00D 1.721(3) . ?
S001 C007 1.730(3) . ?
S002 O003 1.479(2) . ?
S002 C00D 1.748(4) . ?
S002 C011 1.817(4) . ?
C004 C20 1.404(5) . ?
C004 C00B 1.420(4) . ?
C004 C00G 1.427(4) . ?
C005 C20 1.380(5) . ?
C005 C00K 1.431(5) . ?
C005 C008 1.483(5) . ?
O006 C019 1.378(8) . ?
O006 C00R 1.397(5) . ?
C007 C21 1.366(4) . ?
C007 C00F 1.446(5) . ?
C008 C00L 1.358(5) . ?
C008 C00Q 1.410(5) . ?
C21 C00C 1.405(5) . ?
C00B C00H 1.387(5) . ?
C00B C00O 1.414(4) . ?
C00C C00D 1.364(4) . ?
C00C C00M 1.512(5) . ?
O00E C00W 1.340(5) . ?
O00E C00P 1.367(5) . ?
C00F C00H 1.382(4) . ?
C00F C00I 1.421(5) . ?
C00G C00I 1.345(5) . ?
O10 C00U 1.362(5) . ?
O10 C014 1.432(5) . ?
C00K C00O 1.336(5) . ?
C00L C00U 1.387(6) . ?
C00M C00N 1.522(6) . ?
C00N C00T 1.536(6) . ?
C00P C00R 1.368(6) . ?
C00P C00Q 1.380(6) . ?
C00R C00U 1.391(6) . ?
C00S C00V 1.510(6) . ?
C00S C011 1.520(6) . ?
C00T C00V 1.517(7) . ?
C00W C00Z 1.505(6) . ?
C00X C013 1.513(7) . ?
C00X C017 1.514(7) . ?
C00Y C018 1.500(8) . ?
C00Y C012 1.507(7) . ?
C00Z C01P 1.359(10) . ?
C010 C017 1.509(7) . ?
C010 C012 1.516(7) . ?
C013 C014 1.503(6) . ?
C015 C016 1.499(9) . ?
C015 C018 1.503(7) . ?
C016 C01M 1.543(10) . ?
C019 C01J 1.509(10) . ?
C01A C01F 1.430(10) . ?
C01A C01D 1.475(9) . ?
C01B C22 1.397(13) . ?
C01B C01E 1.469(11) . ?
C01C C01E 1.394(11) . ?
C01C C01F 1.485(9) . ?
C01D C01G 1.430(10) . ?
C01G C01L 1.471(9) . ?
C01H C01I 1.415(14) . ?
C01H C01P 1.500(11) . ?
C01I C01R 1.544(14) . ?
C01J C01Q 1.501(10) . ?
C01K C01N 1.339(16) . ?
C01K C01W 1.45(2) . ?
C01L C01Q 1.480(11) . ?
C01M C01V 1.463(13) . ?
C01N C23 1.379(15) . ?
C01O C01W 1.408(18) . ?
C01O C01T 1.500(18) . ?
C01R C01T 1.421(18) . ?

loop_
_geom_torsion_atom_site_label_1
_geom_torsion_atom_site_label_2
_geom_torsion_atom_site_label_3
_geom_torsion_atom_site_label_4
_geom_torsion
_geom_torsion_site_symmetry_1
_geom_torsion_site_symmetry_2
_geom_torsion_site_symmetry_3
_geom_torsion_site_symmetry_4
_geom_torsion_publ_flag
C00D S001 C007 C21 -0.4(3) . . . . ?
C00D S001 C007 C00F -179.8(3) . . . . ?
C20 C005 C008 C00L -25.1(6) . . . . ?
C00K C005 C008 C00L 154.3(4) . . . . ?
C20 C005 C008 C00Q 154.4(4) . . . . ?
C00K C005 C008 C00Q -26.2(6) . . . . ?
C00K C005 C20 C004 0.1(5) . . . . ?
C008 C005 C20 C004 179.5(3) . . . . ?
C00B C004 C20 C005 -0.8(5) . . . . ?
C00G C004 C20 C005 179.4(4) . . . . ?
C00F C007 C21 C00C 178.3(3) . . . . ?
S001 C007 C21 C00C -1.0(4) . . . . ?
C20 C004 C00B C00H -179.8(3) . . . . ?
C00G C004 C00B C00H -0.1(5) . . . . ?
C20 C004 C00B C00O 1.3(5) . . . . ?
C00G C004 C00B C00O -178.9(3) . . . . ?
C007 C21 C00C C00D 2.2(4) . . . . ?
C007 C21 C00C C00M 179.4(3) . . . . ?
C21 C00C C00D S001 -2.5(4) . . . . ?
C00M C00C C00D S001 -179.6(3) . . . . ?
C21 C00C C00D S002 169.6(3) . . . . ?
C00M C00C C00D S002 -7.5(5) . . . . ?
C007 S001 C00D C00C 1.7(3) . . . . ?
C007 S001 C00D S002 -171.1(2) . . . . ?
O003 S002 C00D C00C 154.8(3) . . . . ?
C011 S002 C00D C00C -97.6(3) . . . . ?
O003 S002 C00D S001 -33.7(3) . . . . ?
C011 S002 C00D S001 74.0(2) . . . . ?
C21 C007 C00F C00H -160.3(4) . . . . ?
S001 C007 C00F C00H 18.9(4) . . . . ?
C21 C007 C00F C00I 21.1(5) . . . . ?
S001 C007 C00F C00I -159.7(3) . . . . ?
C20 C004 C00G C00I 178.3(4) . . . . ?
C00B C004 C00G C00I -1.4(6) . . . . ?
C00I C00F C00H C00B -0.8(5) . . . . ?
C007 C00F C00H C00B -179.5(3) . . . . ?
C00O C00B C00H C00F 180.0(3) . . . . ?
C004 C00B C00H C00F 1.2(5) . . . . ?
C004 C00G C00I C00F 1.8(6) . . . . ?
C00H C00F C00I C00G -0.7(5) . . . . ?
C007 C00F C00I C00G 178.0(3) . . . . ?
C20 C005 C00K C00O 0.0(5) . . . . ?
C008 C005 C00K C00O -179.4(4) . . . . ?
C00Q C008 C00L C00U 0.0(7) . . . . ?
C005 C008 C00L C00U 179.5(4) . . . . ?
C00D C00C C00M C00N 86.1(4) . . . . ?
C21 C00C C00M C00N -90.6(4) . . . . ?
C00C C00M C00N C00T -82.7(4) . . . . ?
C005 C00K C00O C00B 0.5(6) . . . . ?
C00H C00B C00O C00K 180.0(3) . . . . ?
C004 C00B C00O C00K -1.2(5) . . . . ?
C00W O00E C00P C00R -175.3(6) . . . . ?
C00W O00E C00P C00Q 7.6(9) . . . . ?
O00E C00P C00Q C008 178.1(5) . . . . ?
C00R C00P C00Q C008 1.2(8) . . . . ?
C00L C008 C00Q C00P -0.6(7) . . . . ?
C005 C008 C00Q C00P 179.9(4) . . . . ?
O00E C00P C00R C00U -178.3(5) . . . . ?
C00Q C00P C00R C00U -1.2(9) . . . . ?
O00E C00P C00R O006 -4.7(8) . . . . ?
C00Q C00P C00R O006 172.4(5) . . . . ?
C019 O006 C00R C00P 89.2(7) . . . . ?
C019 O006 C00R C00U -97.3(6) . . . . ?
C00M C00N C00T C00V 109.3(4) . . . . ?
C014 O10 C00U C00L -3.9(8) . . . . ?
C014 O10 C00U C00R 176.0(5) . . . . ?
C008 C00L C00U O10 179.9(5) . . . . ?
C008 C00L C00U C00R 0.0(8) . . . . ?
C00P C00R C00U O10 -179.4(6) . . . . ?
O006 C00R C00U O10 7.0(8) . . . . ?
C00P C00R C00U C00L 0.5(8) . . . . ?
O006 C00R C00U C00L -173.1(5) . . . . ?
C011 C00S C00V C00T -66.3(6) . . . . ?
C00N C00T C00V C00S -64.7(5) . . . . ?
C00P O00E C00W C00Z 177.3(5) . . . . ?
O00E C00W C00Z C01P -62.4(10) . . . . ?
C00V C00S C011 S002 73.2(5) . . . . ?
O003 S002 C011 C00S 158.8(3) . . . . ?
C00D S002 C011 C00S 48.8(3) . . . . ?
C018 C00Y C012 C010 179.2(6) . . . . ?
C017 C010 C012 C00Y 179.5(5) . . . . ?
C017 C00X C013 C014 179.2(5) . . . . ?
C00U O10 C014 C013 -178.7(5) . . . . ?
C00X C013 C014 O10 178.1(5) . . . . ?
C018 C015 C016 C01M 177.9(6) . . . . ?
C012 C010 C017 C00X 177.4(5) . . . . ?
C013 C00X C017 C010 179.7(5) . . . . ?
C012 C00Y C018 C015 -179.4(5) . . . . ?
C016 C015 C018 C00Y 178.2(6) . . . . ?
C00R O006 C019 C01J 177.8(5) . . . . ?
C01F C01A C01D C01G 180.0(8) . . . . ?
C01F C01C C01E C01B 178.7(8) . . . . ?
C22 C01B C01E C01C -179.5(12) . . . . ?
C01D C01A C01F C01C 178.7(7) . . . . ?
C01E C01C C01F C01A -179.5(9) . . . . ?
C01A C01D C01G C01L 178.9(6) . . . . ?
C01P C01H C01I C01R -172.1(8) . . . . ?
O006 C019 C01J C01Q -62.7(9) . . . . ?
C01D C01G C01L C01Q 176.8(7) . . . . ?
C015 C016 C01M C01V -179.3(9) . . . . ?
C01W C01K C01N C23 170.4(15) . . . . ?
C00W C00Z C01P C01H 167.8(9) . . . . ?
C01I C01H C01P C00Z -106.8(13) . . . . ?
C01G C01L C01Q C01J -178.6(6) . . . . ?
C019 C01J C01Q C01L -75.8(9) . . . . ?
C01H C01I C01R C01T 171.8(11) . . . . ?
C01I C01R C01T C01O -179.9(10) . . . . ?
C01W C01O C01T C01R -177.2(14) . . . . ?
C01T C01O C01W C01K 175.9(12) . . . . ?
C01N C01K C01W C01O 78(2) . . . . ?
